data_7718699
loop_
_publ_author_name
'Zhang, Jingli'
'Xu, Xingyu'
'Yan, Xiaoyu'

_publ_section_title
;
 Au-involving chalcogen bond in 4-(2-chalcophenyl)-1,2,3-triazolylidene
 Au(i) complexes: synthesis, characterization, and photophysical
 properties
;
_journal_issue 24
_journal_name_full 'Dalton Transactions'
_journal_page_first 9576
_journal_page_last 9583
_journal_paper_doi 10.1039/D4DT03508A
_journal_volume 54
_journal_year 2025
_chemical_formula_moiety 'C38 H42 Au N3 S'
_chemical_formula_sum 'C38 H42 Au N3 S'
_chemical_formula_weight 769.77
_space_group_crystal_system orthorhombic
_space_group_IT_number 19
_space_group_name_Hall 'P 2ac 2ab'
_space_group_name_H-M_alt 'P 21 21 21'
_atom_sites_solution_hydrogens geom
_audit_creation_date 2023-10-23
_audit_creation_method
;
Olex2 1.5
(compiled 2021.12.09 svn.r5202d8cf for OlexSys, GUI svn.r6439)
;
_audit_update_record
;
2024-12-08 deposited with the CCDC.	2025-05-15 downloaded from the CCDC.
;
_cell_angle_alpha 90
_cell_angle_beta 90
_cell_angle_gamma 90
_cell_formula_units_Z 4
_cell_length_a 11.6980(4)
_cell_length_b 16.9130(4)
_cell_length_c 17.0560(4)
_cell_measurement_reflns_used 4098
_cell_measurement_temperature 116.45(10)
_cell_measurement_theta_max 27.5000
_cell_measurement_theta_min 3.2010
_cell_volume 3374.50(16)
_computing_cell_refinement
;
CrysAlisPro, Agilent Technologies,
Version 1.171.37.35 (release 13-08-2014 CrysAlis171 .NET)
(compiled Aug 13 2014,18:06:01)
;
_computing_data_collection
;
CrysAlisPro, Agilent Technologies,
Version 1.171.37.35 (release 13-08-2014 CrysAlis171 .NET)
(compiled Aug 13 2014,18:06:01)
;
_computing_data_reduction
;
CrysAlisPro, Agilent Technologies,
Version 1.171.37.35 (release 13-08-2014 CrysAlis171 .NET)
(compiled Aug 13 2014,18:06:01)
;
_computing_molecular_graphics 'Olex2 1.5 (Dolomanov et al., 2009)'
_computing_publication_material 'Olex2 1.5 (Dolomanov et al., 2009)'
_computing_structure_refinement 'SHELXL 2019/3 (Sheldrick, 2015)'
_computing_structure_solution 'A short history of SHELX (Sheldrick, 2007)/Bruker'
_diffrn_ambient_environment N~2~
_diffrn_ambient_temperature 116.45(10)
_diffrn_detector 'CCD plate'
_diffrn_detector_area_resol_mean 16.0971
_diffrn_detector_type Eos
_diffrn_measured_fraction_theta_full 0.997
_diffrn_measured_fraction_theta_max 0.987
_diffrn_measurement_details
;
#__ type_ start__ end____ width___ exp.time_
  1 omega  -54.00   11.00   1.0000    4.0000
omega____ theta____ kappa____ phi______ frames
    -      -10.8508  -77.0000   90.0000 65

#__ type_ start__ end____ width___ exp.time_
  2 omega   43.00   82.00   1.0000    4.0000
omega____ theta____ kappa____ phi______ frames
    -       16.0852    0.0000 -180.0000 39

#__ type_ start__ end____ width___ exp.time_
  3 omega  -41.00   25.00   1.0000    4.0000
omega____ theta____ kappa____ phi______ frames
    -       16.0852    0.0000 -180.0000 66

#__ type_ start__ end____ width___ exp.time_
  4 omega   40.00   77.00   1.0000    4.0000
omega____ theta____ kappa____ phi______ frames
    -       15.9289  178.0000 -120.0000 37

#__ type_ start__ end____ width___ exp.time_
  5 omega   10.00   36.00   1.0000    4.0000
omega____ theta____ kappa____ phi______ frames
    -       15.9289   19.0000 -180.0000 26
;
_diffrn_measurement_device 'four-circle diffractometer'
_diffrn_measurement_device_type 'Xcalibur, Eos, Gemini'
_diffrn_measurement_method '\w scans'
_diffrn_measurement_specimen_support 'Mitegen 50um'
_diffrn_orient_matrix_UB_11 -0.0535665000
_diffrn_orient_matrix_UB_12 -0.0092668000
_diffrn_orient_matrix_UB_13 0.0171153000
_diffrn_orient_matrix_UB_21 0.0245912000
_diffrn_orient_matrix_UB_22 -0.0336558000
_diffrn_orient_matrix_UB_23 0.0182461000
_diffrn_orient_matrix_UB_31 0.0141203000
_diffrn_orient_matrix_UB_32 0.0232707000
_diffrn_orient_matrix_UB_33 0.0332224000
_diffrn_radiation_collimation 0.3
_diffrn_radiation_monochromator graphite
_diffrn_radiation_probe x-ray
_diffrn_radiation_type 'Mo K\a'
_diffrn_radiation_wavelength 0.71073
_diffrn_reflns_av_R_equivalents 0.0493
_diffrn_reflns_av_unetI/netI 0.0723
_diffrn_reflns_Laue_measured_fraction_full 0.997
_diffrn_reflns_Laue_measured_fraction_max 0.987
_diffrn_reflns_limit_h_max 14
_diffrn_reflns_limit_h_min -14
_diffrn_reflns_limit_k_max 20
_diffrn_reflns_limit_k_min -15
_diffrn_reflns_limit_l_max 14
_diffrn_reflns_limit_l_min -21
_diffrn_reflns_number 15661
_diffrn_reflns_point_group_measured_fraction_full 0.998
_diffrn_reflns_point_group_measured_fraction_max 0.979
_diffrn_reflns_theta_full 25.242
_diffrn_reflns_theta_max 26.000
_diffrn_reflns_theta_min 2.956
_diffrn_source 'Enhance (Mo) X-ray Source'
_diffrn_source_current 24.0
_diffrn_source_power 1.2
_diffrn_source_target Mo
_diffrn_source_type 'Rotating Anode'
_diffrn_source_voltage 50.0
_exptl_absorpt_coefficient_mu 4.451
_exptl_absorpt_correction_T_max 1.00000
_exptl_absorpt_correction_T_min 0.66600
_exptl_absorpt_correction_type multi-scan
_exptl_absorpt_process_details
;
CrysAlisPro, Agilent Technologies,
Version 1.171.37.35 (release 13-08-2014 CrysAlis171 .NET)
(compiled Aug 13 2014,18:06:01)
Empirical absorption correction using spherical harmonics,
 implemented in SCALE3 ABSPACK scaling algorithm.
;
_exptl_crystal_colour colourless
_exptl_crystal_density_diffrn 1.515
_exptl_crystal_density_method 'not measured'
_exptl_crystal_description block
_exptl_crystal_F_000 1544
_exptl_crystal_recrystallization_method 'Re-crystallisation from solvent'
_exptl_crystal_size_max 0.32
_exptl_crystal_size_mid 0.29
_exptl_crystal_size_min 0.23
_refine_diff_density_max 1.467
_refine_diff_density_min -1.029
_refine_diff_density_rms 0.114
_refine_ls_abs_structure_details
;
 Flack x determined using 2066 quotients [(I+)-(I-)]/[(I+)+(I-)]
 (Parsons, Flack and Wagner, Acta Cryst. B69 (2013) 249-259).
;
_refine_ls_abs_structure_Flack -0.016(7)
_refine_ls_extinction_method none
_refine_ls_goodness_of_fit_ref 1.024
_refine_ls_hydrogen_treatment constr
_refine_ls_matrix_type full
_refine_ls_number_parameters 433
_refine_ls_number_reflns 6489
_refine_ls_number_restraints 135
_refine_ls_restrained_S_all 1.016
_refine_ls_R_factor_all 0.0486
_refine_ls_R_factor_gt 0.0403
_refine_ls_shift/su_max 0.001
_refine_ls_shift/su_mean 0.000
_refine_ls_structure_factor_coef Fsqd
_refine_ls_weighting_details 'w=1/[\s^2^(Fo^2^)+(0.0173P)^2^] where P=(Fo^2^+2Fc^2^)/3'
_refine_ls_weighting_scheme calc
_refine_ls_wR_factor_gt 0.0650
_refine_ls_wR_factor_ref 0.0691
_reflns_Friedel_coverage 0.773
_reflns_Friedel_fraction_full 0.998
_reflns_Friedel_fraction_max 0.970
_reflns_number_gt 5740
_reflns_number_total 6489
_reflns_threshold_expression 'I > 2\s(I)'
_cod_data_source_file d4dt03508a2.cif
_cod_data_source_block exp_8011
_cod_depositor_comments 'Adding full bibliography for 7718697--7718703.cif.'
_cod_original_cell_volume 3374.51(16)
_cod_database_code 7718699
_shelx_shelxl_version_number 2019/3
_shelx_space_group_comment
;
The symmetry employed for this shelxl refinement is uniquely defined
by the following loop, which should always be used as a source of
symmetry information in preference to the above space-group names.
They are only intended as comments.
;
_shelx_estimated_absorpt_t_max 0.427
_shelx_estimated_absorpt_t_min 0.330
_olex2_refinement_description
;
1. Fixed Uiso
 At 1.2 times of:
  All C(H) groups
 At 1.5 times of:
  All C(H,H,H) groups
2. Restrained distances
 C4-C5 \\sim C4A-C5A
 with sigma of 0.02
 C4A-C3 \\sim C4-C3 \\sim C5-C6 \\sim C6A-C5A
 with sigma of 0.02
 S1A-C3 \\sim S1A-C6A \\sim S1-C3 \\sim S1-C6
 with sigma of 0.02
3. Rigid bond restraints
 S1, S1A, C3, C4, C4A, C5, C5A, C6, C6A
 with sigma for 1-2 distances of 0.002 and sigma for 1-3 distances of 0.002
4. Uiso/Uaniso restraints and constraints
S1 \\sim S1A \\sim C3 \\sim C4 \\sim C4A \\sim C5 \\sim C5A \\sim C6 \\sim C6A:
within 1.7A with sigma of 0.01 and sigma for terminal atoms of 0.02 within 1.7A
5. Others
 Sof(S1)=Sof(C4)=Sof(H4)=Sof(C5)=Sof(H5)=Sof(C6)=Sof(H6)=1-FVAR(1)
 Sof(S1A)=Sof(C4A)=Sof(H4A)=Sof(C5A)=Sof(H5A)=Sof(C6A)=Sof(H6A)=FVAR(1)
6.a Ternary CH refined with riding coordinates:
 C19(H19), C22(H22), C25(H25), C28(H28)
6.b Aromatic/amide H refined with riding coordinates:
 C4(H4), C4A(H4A), C5(H5), C5A(H5A), C6(H6), C6A(H6A), C9(H9), C10(H10),
 C11(H11), C15(H15), C16(H16), C17(H17), C34(H34), C35(H35), C36(H36), C37(H37),
  C38(H38)
6.c Idealised Me refined as rotating group:
 C20(H20A,H20B,H20C), C21(H21A,H21B,H21C), C23(H23A,H23B,H23C), C24(H24A,H24B,
 H24C), C26(H26A,H26B,H26C), C27(H27A,H27B,H27C), C29(H29A,H29B,H29C), C30(H30A,
 H30B,H30C)
;
_olex2_submission_special_instructions 'No special instructions were received'

loop_
_space_group_symop_operation_xyz
'x, y, z'
'-x+1/2, -y, z+1/2'
'x+1/2, -y+1/2, -z'
'-x, y+1/2, -z+1/2'

loop_
_atom_site_label
_atom_site_type_symbol
_atom_site_fract_x
_atom_site_fract_y
_atom_site_fract_z
_atom_site_U_iso_or_equiv
_atom_site_adp_type
_atom_site_occupancy
_atom_site_site_symmetry_order
_atom_site_calc_flag
_atom_site_refinement_flags_posn
_atom_site_refinement_flags_adp
_atom_site_refinement_flags_occupancy
_atom_site_disorder_assembly
_atom_site_disorder_group
Au1 Au 0.50661(3) 0.11116(2) 0.23908(2) 0.02449(10) Uani 1 1 d . . . . .
S1 S 0.4408(6) -0.0742(4) 0.2625(7) 0.0268(16) Uani 0.431(8) 1 d D U P A 2
S1A S 0.2066(5) -0.1195(4) 0.3054(5) 0.0354(14) Uani 0.569(8) 1 d D U P A 1
N1 N 0.3160(6) 0.1591(4) 0.3510(4) 0.0207(17) Uani 1 1 d . . . . .
N2 N 0.2222(7) 0.1376(4) 0.3898(4) 0.0210(18) Uani 1 1 d . . . . .
N3 N 0.2122(6) 0.0608(4) 0.3742(4) 0.0187(16) Uani 1 1 d . . . . .
C1 C 0.3675(7) 0.0991(5) 0.3101(4) 0.021(2) Uani 1 1 d . . . . .
C2 C 0.2980(7) 0.0349(5) 0.3260(4) 0.0180(19) Uani 1 1 d . . . . .
C3 C 0.3122(7) -0.0499(5) 0.2997(4) 0.0199(15) Uani 1 1 d D U . . .
C4 C 0.238(2) -0.1066(17) 0.304(2) 0.030(3) Uani 0.431(8) 1 d D U P A 2
H4 H 0.165520 -0.100561 0.324949 0.036 Uiso 0.431(8) 1 calc R U P A 2
C4A C 0.4071(17) -0.0794(14) 0.2714(18) 0.027(3) Uani 0.569(8) 1 d D U P A 1
H4A H 0.472441 -0.048765 0.264805 0.032 Uiso 0.569(8) 1 calc R U P A 1
C5 C 0.280(3) -0.181(2) 0.272(4) 0.033(3) Uani 0.431(8) 1 d D U P A 2
H5 H 0.239998 -0.227721 0.267409 0.040 Uiso 0.431(8) 1 calc R U P A 2
C5A C 0.404(3) -0.1633(15) 0.251(3) 0.030(3) Uani 0.569(8) 1 d D U P A 1
H5A H 0.462810 -0.193141 0.228784 0.036 Uiso 0.569(8) 1 calc R U P A 1
C6 C 0.388(3) -0.1677(18) 0.251(4) 0.030(3) Uani 0.431(8) 1 d D U P A 2
H6 H 0.433178 -0.208047 0.230524 0.036 Uiso 0.431(8) 1 calc R U P A 2
C6A C 0.300(2) -0.1880(16) 0.270(3) 0.031(3) Uani 0.569(8) 1 d D U P A 1
H6A H 0.278954 -0.240769 0.265041 0.038 Uiso 0.569(8) 1 calc R U P A 1
C7 C 0.1130(8) 0.0203(5) 0.4030(5) 0.020(2) Uani 1 1 d . . . . .
C8 C 0.1217(8) -0.0242(5) 0.4720(5) 0.026(2) Uani 1 1 d . . . . .
C9 C 0.0254(9) -0.0645(5) 0.4953(5) 0.035(3) Uani 1 1 d . . . . .
H9 H 0.028294 -0.094758 0.540816 0.042 Uiso 1 1 calc R U . . .
C10 C -0.0740(9) -0.0615(6) 0.4539(6) 0.037(3) Uani 1 1 d . . . . .
H10 H -0.137120 -0.090294 0.470784 0.044 Uiso 1 1 calc R U . . .
C11 C -0.0817(9) -0.0155(6) 0.3862(6) 0.037(3) Uani 1 1 d . . . . .
H11 H -0.150345 -0.013196 0.358731 0.044 Uiso 1 1 calc R U . . .
C12 C 0.0130(9) 0.0275(5) 0.3592(5) 0.030(2) Uani 1 1 d . . . . .
C13 C 0.3490(8) 0.2416(5) 0.3605(5) 0.027(2) Uani 1 1 d . . . . .
C14 C 0.4228(9) 0.2607(6) 0.4208(5) 0.040(3) Uani 1 1 d . . . . .
C15 C 0.4401(10) 0.3411(6) 0.4342(5) 0.045(3) Uani 1 1 d . . . . .
H15 H 0.487638 0.357397 0.474814 0.054 Uiso 1 1 calc R U . . .
C16 C 0.3872(10) 0.3964(6) 0.3876(6) 0.050(3) Uani 1 1 d . . . . .
H16 H 0.398696 0.449846 0.397721 0.060 Uiso 1 1 calc R U . . .
C17 C 0.3169(10) 0.3743(6) 0.3256(6) 0.041(3) Uani 1 1 d . . . . .
H17 H 0.282776 0.413056 0.294839 0.049 Uiso 1 1 calc R U . . .
C18 C 0.2971(9) 0.2959(6) 0.3093(6) 0.035(3) Uani 1 1 d . . . . .
C19 C 0.2261(8) 0.2718(5) 0.2394(6) 0.037(2) Uani 1 1 d . . . . .
H19 H 0.220270 0.214035 0.240641 0.044 Uiso 1 1 calc R U . . .
C20 C 0.2877(9) 0.2933(6) 0.1637(5) 0.041(3) Uani 1 1 d . . . . .
H20A H 0.300364 0.349385 0.162031 0.062 Uiso 1 1 calc R U . . .
H20B H 0.241789 0.277827 0.119616 0.062 Uiso 1 1 calc R U . . .
H20C H 0.359832 0.266321 0.161608 0.062 Uiso 1 1 calc R U . . .
C21 C 0.1047(9) 0.3038(6) 0.2396(6) 0.058(3) Uani 1 1 d . . . . .
H21A H 0.065715 0.285719 0.285789 0.088 Uiso 1 1 calc R U . . .
H21B H 0.065063 0.285222 0.193878 0.088 Uiso 1 1 calc R U . . .
H21C H 0.106645 0.360498 0.239296 0.088 Uiso 1 1 calc R U . . .
C22 C 0.4848(12) 0.1984(6) 0.4698(5) 0.053(3) Uani 1 1 d . . . . .
H22 H 0.449608 0.147208 0.457657 0.064 Uiso 1 1 calc R U . . .
C23 C 0.6097(11) 0.1929(7) 0.4463(7) 0.072(4) Uani 1 1 d . . . . .
H23A H 0.644986 0.243898 0.451834 0.108 Uiso 1 1 calc R U . . .
H23B H 0.615207 0.175993 0.392700 0.108 Uiso 1 1 calc R U . . .
H23C H 0.648023 0.155523 0.479473 0.108 Uiso 1 1 calc R U . . .
C24 C 0.4715(12) 0.2117(7) 0.5577(5) 0.074(5) Uani 1 1 d . . . . .
H24A H 0.507551 0.260567 0.572036 0.111 Uiso 1 1 calc R U . . .
H24B H 0.506780 0.168900 0.585640 0.111 Uiso 1 1 calc R U . . .
H24C H 0.391715 0.213975 0.570738 0.111 Uiso 1 1 calc R U . . .
C25 C 0.2322(8) -0.0250(5) 0.5194(5) 0.030(2) Uani 1 1 d . . . . .
H25 H 0.296095 -0.022446 0.482290 0.036 Uiso 1 1 calc R U . . .
C26 C 0.2453(9) -0.1012(7) 0.5670(5) 0.047(3) Uani 1 1 d . . . . .
H26A H 0.187052 -0.103263 0.606677 0.071 Uiso 1 1 calc R U . . .
H26B H 0.319201 -0.102139 0.591444 0.071 Uiso 1 1 calc R U . . .
H26C H 0.237687 -0.146051 0.532909 0.071 Uiso 1 1 calc R U . . .
C27 C 0.2394(9) 0.0482(6) 0.5727(6) 0.047(3) Uani 1 1 d . . . . .
H27A H 0.230538 0.095136 0.541660 0.071 Uiso 1 1 calc R U . . .
H27B H 0.312337 0.049221 0.598471 0.071 Uiso 1 1 calc R U . . .
H27C H 0.179725 0.045912 0.611309 0.071 Uiso 1 1 calc R U . . .
C28 C 0.0044(10) 0.0759(5) 0.2852(5) 0.051(3) Uani 1 1 d . . . . .
H28 H 0.074145 0.107778 0.280954 0.061 Uiso 1 1 calc R U . . .
C29 C -0.0039(14) 0.0248(6) 0.2123(5) 0.072(4) Uani 1 1 d . . . . .
H29A H 0.054149 -0.015325 0.213958 0.108 Uiso 1 1 calc R U . . .
H29B H 0.006766 0.057021 0.166573 0.108 Uiso 1 1 calc R U . . .
H29C H -0.077849 0.000250 0.210288 0.108 Uiso 1 1 calc R U . . .
C30 C -0.0965(14) 0.1323(7) 0.2886(8) 0.096(5) Uani 1 1 d . . . . .
H30A H -0.166357 0.102870 0.283769 0.144 Uiso 1 1 calc R U . . .
H30B H -0.091077 0.169690 0.246461 0.144 Uiso 1 1 calc R U . . .
H30C H -0.095968 0.159901 0.337799 0.144 Uiso 1 1 calc R U . . .
C31 C 0.6414(8) 0.1181(6) 0.1664(5) 0.027(2) Uani 1 1 d . . . . .
C32 C 0.7190(8) 0.1218(6) 0.1210(5) 0.028(2) Uani 1 1 d . . . . .
C33 C 0.8169(8) 0.1274(6) 0.0690(5) 0.031(3) Uani 1 1 d . . . . .
C34 C 0.8756(8) 0.1986(6) 0.0574(5) 0.035(2) Uani 1 1 d . . . . .
H34 H 0.851664 0.243528 0.084172 0.043 Uiso 1 1 calc R U . . .
C35 C 0.9668(8) 0.2039(6) 0.0082(5) 0.039(3) Uani 1 1 d . . . . .
H35 H 1.005003 0.251696 0.001898 0.046 Uiso 1 1 calc R U . . .
C36 C 1.0026(11) 0.1364(6) -0.0331(5) 0.043(3) Uani 1 1 d . . . . .
H36 H 1.063989 0.139614 -0.067620 0.052 Uiso 1 1 calc R U . . .
C37 C 0.9469(8) 0.0654(6) -0.0224(5) 0.036(2) Uani 1 1 d . . . . .
H37 H 0.971244 0.020521 -0.049046 0.044 Uiso 1 1 calc R U . . .
C38 C 0.8558(8) 0.0611(6) 0.0275(5) 0.035(2) Uani 1 1 d . . . . .
H38 H 0.818691 0.012947 0.034100 0.042 Uiso 1 1 calc R U . . .

loop_
_atom_site_aniso_label
_atom_site_aniso_U_11
_atom_site_aniso_U_22
_atom_site_aniso_U_33
_atom_site_aniso_U_23
_atom_site_aniso_U_13
_atom_site_aniso_U_12
Au1 0.02660(17) 0.02316(16) 0.02371(16) -0.00368(14) 0.00287(18) -0.0037(2)
S1 0.029(3) 0.020(3) 0.031(4) -0.006(3) 0.003(3) 0.007(2)
S1A 0.033(3) 0.020(3) 0.052(3) -0.006(3) 0.010(3) -0.0032(19)
N1 0.023(4) 0.018(4) 0.021(4) -0.003(3) 0.002(3) -0.007(3)
N2 0.025(5) 0.016(4) 0.022(4) -0.003(3) -0.006(3) 0.001(3)
N3 0.020(4) 0.018(4) 0.019(4) 0.000(3) -0.005(3) -0.001(3)
C1 0.031(5) 0.022(5) 0.010(4) 0.003(4) -0.003(3) -0.001(4)
C2 0.024(5) 0.023(5) 0.007(4) 0.004(4) -0.001(3) -0.004(4)
C3 0.024(4) 0.022(3) 0.013(4) 0.006(3) -0.001(3) 0.004(2)
C4 0.033(6) 0.023(5) 0.034(7) 0.002(6) 0.003(6) 0.001(4)
C4A 0.028(5) 0.024(4) 0.028(7) 0.003(5) 0.002(6) 0.005(4)
C5 0.036(7) 0.024(4) 0.039(6) 0.000(5) 0.003(7) 0.002(4)
C5A 0.034(6) 0.024(4) 0.033(5) 0.001(5) 0.002(6) 0.006(4)
C6 0.035(7) 0.021(4) 0.033(6) 0.001(6) 0.001(7) 0.004(4)
C6A 0.036(7) 0.021(4) 0.037(6) 0.003(5) 0.003(7) 0.004(4)
C7 0.023(5) 0.015(5) 0.024(5) -0.006(4) -0.003(4) 0.002(4)
C8 0.029(6) 0.022(5) 0.027(5) -0.007(4) 0.009(4) -0.001(4)
C9 0.044(7) 0.042(6) 0.019(4) -0.004(4) 0.010(5) -0.004(5)
C10 0.032(6) 0.047(7) 0.032(6) -0.012(6) 0.013(5) -0.016(5)
C11 0.028(6) 0.040(7) 0.043(6) -0.011(6) -0.006(5) -0.003(5)
C12 0.027(6) 0.022(4) 0.041(5) 0.001(4) -0.006(5) -0.003(5)
C13 0.032(6) 0.021(5) 0.029(5) 0.000(4) 0.006(4) -0.005(4)
C14 0.061(8) 0.029(6) 0.030(5) -0.005(5) 0.008(5) -0.014(5)
C15 0.061(8) 0.042(7) 0.032(5) -0.011(6) 0.018(5) -0.019(6)
C16 0.078(9) 0.017(6) 0.055(7) -0.014(6) 0.042(6) -0.007(6)
C17 0.053(7) 0.028(7) 0.042(6) 0.005(5) 0.022(5) -0.001(5)
C18 0.037(7) 0.025(6) 0.042(6) -0.003(5) 0.018(5) -0.002(5)
C19 0.039(6) 0.028(5) 0.044(6) 0.018(5) 0.007(5) 0.008(4)
C20 0.041(7) 0.042(7) 0.041(6) -0.001(5) 0.013(5) 0.002(6)
C21 0.051(7) 0.074(8) 0.050(7) 0.022(7) 0.010(6) 0.014(6)
C22 0.075(10) 0.050(6) 0.034(5) -0.005(5) -0.018(7) -0.031(7)
C23 0.074(10) 0.073(10) 0.068(8) -0.004(7) -0.017(8) -0.013(8)
C24 0.099(13) 0.099(10) 0.024(5) 0.004(6) -0.017(7) -0.032(9)
C25 0.026(6) 0.041(6) 0.024(5) 0.008(5) 0.000(4) -0.008(5)
C26 0.044(7) 0.070(8) 0.028(5) 0.015(6) 0.010(5) -0.003(7)
C27 0.055(8) 0.051(7) 0.036(6) 0.002(5) -0.018(5) -0.004(6)
C28 0.030(6) 0.043(5) 0.080(7) 0.024(5) -0.025(7) -0.015(6)
C29 0.084(9) 0.090(9) 0.041(5) 0.033(6) 0.020(9) 0.040(11)
C30 0.147(15) 0.061(10) 0.080(9) -0.017(7) -0.060(10) 0.044(9)
C31 0.029(5) 0.026(5) 0.026(5) -0.005(5) 0.000(4) -0.010(5)
C32 0.028(6) 0.034(6) 0.021(5) 0.000(5) -0.005(4) -0.011(5)
C33 0.025(6) 0.049(7) 0.020(5) -0.002(5) -0.004(4) 0.001(5)
C34 0.035(6) 0.039(6) 0.032(5) -0.007(5) -0.005(5) 0.002(5)
C35 0.028(6) 0.049(6) 0.039(5) 0.012(5) 0.004(4) -0.007(5)
C36 0.028(6) 0.071(7) 0.031(4) 0.007(5) 0.008(6) 0.011(7)
C37 0.026(6) 0.048(7) 0.035(5) -0.003(5) 0.000(4) 0.013(5)
C38 0.028(6) 0.038(6) 0.039(6) -0.005(5) -0.004(5) 0.006(5)

loop_
_atom_type_symbol
_atom_type_description
_atom_type_scat_dispersion_real
_atom_type_scat_dispersion_imag
_atom_type_scat_source
C C 0.0033 0.0016 'International Tables Vol C Tables 4.2.6.8 and 6.1.1.4'
H H 0.0000 0.0000 'International Tables Vol C Tables 4.2.6.8 and 6.1.1.4'
Au Au -2.0133 8.8022 'International Tables Vol C Tables 4.2.6.8 and 6.1.1.4'
N N 0.0061 0.0033 'International Tables Vol C Tables 4.2.6.8 and 6.1.1.4'
S S 0.1246 0.1234 'International Tables Vol C Tables 4.2.6.8 and 6.1.1.4'

loop_
_geom_angle_atom_site_label_1
_geom_angle_atom_site_label_2
_geom_angle_atom_site_label_3
_geom_angle
_geom_angle_site_symmetry_1
_geom_angle_site_symmetry_3
_geom_angle_publ_flag
C31 Au1 C1 177.2(3) . . ?
C3 S1 C6 87.0(14) . . ?
C6A S1A C3 89.1(11) . . ?
N2 N1 C1 114.5(7) . . ?
N2 N1 C13 115.1(7) . . ?
C1 N1 C13 130.4(7) . . ?
N1 N2 N3 103.8(7) . . ?
N2 N3 C2 111.6(7) . . ?
N2 N3 C7 118.0(7) . . ?
C2 N3 C7 130.2(7) . . ?
N1 C1 Au1 125.4(6) . . ?
N1 C1 C2 102.8(7) . . ?
C2 C1 Au1 131.7(6) . . ?
N3 C2 C1 107.3(7) . . ?
N3 C2 C3 124.2(7) . . ?
C1 C2 C3 128.4(8) . . ?
C2 C3 S1 116.3(6) . . ?
C2 C3 S1A 123.8(6) . . ?
C4 C3 S1 115.8(15) . . ?
C4 C3 C2 127.9(16) . . ?
C4A C3 S1A 111.8(12) . . ?
C4A C3 C2 124.3(13) . . ?
C3 C4 H4 123.4 . . ?
C3 C4 C5 113(3) . . ?
C5 C4 H4 123.4 . . ?
C3 C4A H4A 122.0 . . ?
C3 C4A C5A 116(2) . . ?
C5A C4A H4A 122.0 . . ?
C4 C5 H5 126.8 . . ?
C6 C5 C4 106(4) . . ?
C6 C5 H5 126.8 . . ?
C4A C5A H5A 127.3 . . ?
C6A C5A C4A 105(3) . . ?
C6A C5A H5A 127.3 . . ?
S1 C6 H6 121.2 . . ?
C5 C6 S1 118(3) . . ?
C5 C6 H6 121.2 . . ?
S1A C6A H6A 121.2 . . ?
C5A C6A S1A 118(3) . . ?
C5A C6A H6A 121.2 . . ?
C8 C7 N3 119.1(8) . . ?
C12 C7 N3 117.0(8) . . ?
C12 C7 C8 123.9(9) . . ?
C7 C8 C25 120.7(8) . . ?
C9 C8 C7 116.8(9) . . ?
C9 C8 C25 122.5(8) . . ?
C8 C9 H9 119.0 . . ?
C10 C9 C8 122.1(9) . . ?
C10 C9 H9 119.0 . . ?
C9 C10 H10 119.8 . . ?
C9 C10 C11 120.4(9) . . ?
C11 C10 H10 119.8 . . ?
C10 C11 H11 119.7 . . ?
C10 C11 C12 120.6(9) . . ?
C12 C11 H11 119.7 . . ?
C7 C12 C11 116.3(8) . . ?
C7 C12 C28 123.5(9) . . ?
C11 C12 C28 120.2(9) . . ?
C14 C13 N1 118.3(8) . . ?
C14 C13 C18 125.4(9) . . ?
C18 C13 N1 116.3(8) . . ?
C13 C14 C15 116.2(10) . . ?
C13 C14 C22 122.8(8) . . ?
C15 C14 C22 121.0(9) . . ?
C14 C15 H15 119.9 . . ?
C16 C15 C14 120.2(10) . . ?
C16 C15 H15 119.9 . . ?
C15 C16 H16 119.2 . . ?
C15 C16 C17 121.5(10) . . ?
C17 C16 H16 119.2 . . ?
C16 C17 H17 119.6 . . ?
C18 C17 C16 120.8(10) . . ?
C18 C17 H17 119.6 . . ?
C13 C18 C19 123.5(8) . . ?
C17 C18 C13 115.6(10) . . ?
C17 C18 C19 120.8(9) . . ?
C18 C19 H19 106.8 . . ?
C18 C19 C20 110.2(8) . . ?
C18 C19 C21 114.6(8) . . ?
C20 C19 H19 106.8 . . ?
C21 C19 H19 106.8 . . ?
C21 C19 C20 111.1(8) . . ?
C19 C20 H20A 109.5 . . ?
C19 C20 H20B 109.5 . . ?
C19 C20 H20C 109.5 . . ?
H20A C20 H20B 109.5 . . ?
H20A C20 H20C 109.5 . . ?
H20B C20 H20C 109.5 . . ?
C19 C21 H21A 109.5 . . ?
C19 C21 H21B 109.5 . . ?
C19 C21 H21C 109.5 . . ?
H21A C21 H21B 109.5 . . ?
H21A C21 H21C 109.5 . . ?
H21B C21 H21C 109.5 . . ?
C14 C22 H22 107.2 . . ?
C23 C22 C14 110.7(9) . . ?
C23 C22 H22 107.2 . . ?
C23 C22 C24 111.5(10) . . ?
C24 C22 C14 112.8(10) . . ?
C24 C22 H22 107.2 . . ?
C22 C23 H23A 109.5 . . ?
C22 C23 H23B 109.5 . . ?
C22 C23 H23C 109.5 . . ?
H23A C23 H23B 109.5 . . ?
H23A C23 H23C 109.5 . . ?
H23B C23 H23C 109.5 . . ?
C22 C24 H24A 109.5 . . ?
C22 C24 H24B 109.5 . . ?
C22 C24 H24C 109.5 . . ?
H24A C24 H24B 109.5 . . ?
H24A C24 H24C 109.5 . . ?
H24B C24 H24C 109.5 . . ?
C8 C25 H25 107.7 . . ?
C8 C25 C26 111.9(8) . . ?
C8 C25 C27 110.6(8) . . ?
C26 C25 H25 107.7 . . ?
C26 C25 C27 111.0(7) . . ?
C27 C25 H25 107.7 . . ?
C25 C26 H26A 109.5 . . ?
C25 C26 H26B 109.5 . . ?
C25 C26 H26C 109.5 . . ?
H26A C26 H26B 109.5 . . ?
H26A C26 H26C 109.5 . . ?
H26B C26 H26C 109.5 . . ?
C25 C27 H27A 109.5 . . ?
C25 C27 H27B 109.5 . . ?
C25 C27 H27C 109.5 . . ?
H27A C27 H27B 109.5 . . ?
H27A C27 H27C 109.5 . . ?
H27B C27 H27C 109.5 . . ?
C12 C28 H28 107.8 . . ?
C12 C28 C29 112.3(7) . . ?
C12 C28 C30 111.2(10) . . ?
C29 C28 H28 107.8 . . ?
C30 C28 H28 107.8 . . ?
C30 C28 C29 109.8(9) . . ?
C28 C29 H29A 109.5 . . ?
C28 C29 H29B 109.5 . . ?
C28 C29 H29C 109.5 . . ?
H29A C29 H29B 109.5 . . ?
H29A C29 H29C 109.5 . . ?
H29B C29 H29C 109.5 . . ?
C28 C30 H30A 109.5 . . ?
C28 C30 H30B 109.5 . . ?
C28 C30 H30C 109.5 . . ?
H30A C30 H30B 109.5 . . ?
H30A C30 H30C 109.5 . . ?
H30B C30 H30C 109.5 . . ?
C32 C31 Au1 177.7(8) . . ?
C31 C32 C33 177.2(10) . . ?
C34 C33 C32 122.0(9) . . ?
C34 C33 C38 117.2(8) . . ?
C38 C33 C32 120.8(9) . . ?
C33 C34 H34 119.0 . . ?
C35 C34 C33 121.9(9) . . ?
C35 C34 H34 119.0 . . ?
C34 C35 H35 120.3 . . ?
C34 C35 C36 119.3(10) . . ?
C36 C35 H35 120.3 . . ?
C35 C36 H36 120.0 . . ?
C37 C36 C35 120.0(9) . . ?
C37 C36 H36 120.0 . . ?
C36 C37 H37 120.0 . . ?
C38 C37 C36 119.9(10) . . ?
C38 C37 H37 120.0 . . ?
C33 C38 H38 119.1 . . ?
C37 C38 C33 121.7(10) . . ?
C37 C38 H38 119.1 . . ?

loop_
_geom_bond_atom_site_label_1
_geom_bond_atom_site_label_2
_geom_bond_distance
_geom_bond_site_symmetry_2
_geom_bond_publ_flag
Au1 C1 2.038(8) . ?
Au1 C31 2.009(8) . ?
S1 C3 1.684(9) . ?
S1 C6 1.71(2) . ?
S1A C3 1.710(9) . ?
S1A C6A 1.701(17) . ?
N1 N2 1.331(9) . ?
N1 C1 1.371(10) . ?
N1 C13 1.458(10) . ?
N2 N3 1.332(9) . ?
N3 C2 1.369(10) . ?
N3 C7 1.434(11) . ?
C1 C2 1.384(11) . ?
C2 C3 1.511(11) . ?
C3 C4 1.29(2) . ?
C3 C4A 1.309(17) . ?
C4 H4 0.9300 . ?
C4 C5 1.45(3) . ?
C4A H4A 0.9300 . ?
C4A C5A 1.46(3) . ?
C5 H5 0.9300 . ?
C5 C6 1.329(19) . ?
C5A H5A 0.9300 . ?
C5A C6A 1.332(16) . ?
C6 H6 0.9300 . ?
C6A H6A 0.9300 . ?
C7 C8 1.401(11) . ?
C7 C12 1.393(12) . ?
C8 C9 1.375(12) . ?
C8 C25 1.525(12) . ?
C9 H9 0.9300 . ?
C9 C10 1.362(13) . ?
C10 H10 0.9300 . ?
C10 C11 1.395(13) . ?
C11 H11 0.9300 . ?
C11 C12 1.403(13) . ?
C12 C28 1.508(11) . ?
C13 C14 1.381(12) . ?
C13 C18 1.405(13) . ?
C14 C15 1.393(12) . ?
C14 C22 1.528(14) . ?
C15 H15 0.9300 . ?
C15 C16 1.375(14) . ?
C16 H16 0.9300 . ?
C16 C17 1.390(14) . ?
C17 H17 0.9300 . ?
C17 C18 1.374(12) . ?
C18 C19 1.511(13) . ?
C19 H19 0.9800 . ?
C19 C20 1.523(12) . ?
C19 C21 1.519(12) . ?
C20 H20A 0.9600 . ?
C20 H20B 0.9600 . ?
C20 H20C 0.9600 . ?
C21 H21A 0.9600 . ?
C21 H21B 0.9600 . ?
C21 H21C 0.9600 . ?
C22 H22 0.9800 . ?
C22 C23 1.519(17) . ?
C22 C24 1.524(12) . ?
C23 H23A 0.9600 . ?
C23 H23B 0.9600 . ?
C23 H23C 0.9600 . ?
C24 H24A 0.9600 . ?
C24 H24B 0.9600 . ?
C24 H24C 0.9600 . ?
C25 H25 0.9800 . ?
C25 C26 1.531(13) . ?
C25 C27 1.539(12) . ?
C26 H26A 0.9600 . ?
C26 H26B 0.9600 . ?
C26 H26C 0.9600 . ?
C27 H27A 0.9600 . ?
C27 H27B 0.9600 . ?
C27 H27C 0.9600 . ?
C28 H28 0.9800 . ?
C28 C29 1.519(13) . ?
C28 C30 1.518(16) . ?
C29 H29A 0.9600 . ?
C29 H29B 0.9600 . ?
C29 H29C 0.9600 . ?
C30 H30A 0.9600 . ?
C30 H30B 0.9600 . ?
C30 H30C 0.9600 . ?
C31 C32 1.195(11) . ?
C32 C33 1.452(12) . ?
C33 C34 1.401(13) . ?
C33 C38 1.402(12) . ?
C34 H34 0.9300 . ?
C34 C35 1.360(12) . ?
C35 H35 0.9300 . ?
C35 C36 1.405(12) . ?
C36 H36 0.9300 . ?
C36 C37 1.379(13) . ?
C37 H37 0.9300 . ?
C37 C38 1.364(12) . ?
C38 H38 0.9300 . ?

loop_
_geom_torsion_atom_site_label_1
_geom_torsion_atom_site_label_2
_geom_torsion_atom_site_label_3
_geom_torsion_atom_site_label_4
_geom_torsion
_geom_torsion_site_symmetry_1
_geom_torsion_site_symmetry_2
_geom_torsion_site_symmetry_3
_geom_torsion_site_symmetry_4
_geom_torsion_publ_flag
Au1 C1 C2 N3 -176.2(6) . . . . ?
Au1 C1 C2 C3 6.1(13) . . . . ?
S1 C3 C4 C5 -2(5) . . . . ?
S1A C3 C4A C5A 0(4) . . . . ?
N1 N2 N3 C2 -0.4(9) . . . . ?
N1 N2 N3 C7 -175.3(6) . . . . ?
N1 C1 C2 N3 -0.1(8) . . . . ?
N1 C1 C2 C3 -177.8(7) . . . . ?
N1 C13 C14 C15 -171.8(8) . . . . ?
N1 C13 C14 C22 9.4(14) . . . . ?
N1 C13 C18 C17 171.5(8) . . . . ?
N1 C13 C18 C19 -9.9(13) . . . . ?
N2 N1 C1 Au1 176.2(6) . . . . ?
N2 N1 C1 C2 -0.2(9) . . . . ?
N2 N1 C13 C14 90.5(10) . . . . ?
N2 N1 C13 C18 -86.0(10) . . . . ?
N2 N3 C2 C1 0.3(9) . . . . ?
N2 N3 C2 C3 178.1(7) . . . . ?
N2 N3 C7 C8 -99.1(9) . . . . ?
N2 N3 C7 C12 81.5(9) . . . . ?
N3 C2 C3 S1 -163.4(8) . . . . ?
N3 C2 C3 S1A 17.0(11) . . . . ?
N3 C2 C3 C4 15(3) . . . . ?
N3 C2 C3 C4A -161.5(19) . . . . ?
N3 C7 C8 C9 -177.4(7) . . . . ?
N3 C7 C8 C25 4.4(12) . . . . ?
N3 C7 C12 C11 177.2(7) . . . . ?
N3 C7 C12 C28 -1.0(12) . . . . ?
C1 N1 N2 N3 0.4(9) . . . . ?
C1 N1 C13 C14 -87.5(11) . . . . ?
C1 N1 C13 C18 96.0(11) . . . . ?
C1 C2 C3 S1 14.0(12) . . . . ?
C1 C2 C3 S1A -165.7(8) . . . . ?
C1 C2 C3 C4 -168(3) . . . . ?
C1 C2 C3 C4A 16(2) . . . . ?
C2 N3 C7 C8 87.1(10) . . . . ?
C2 N3 C7 C12 -92.4(10) . . . . ?
C2 C3 C4 C5 179(3) . . . . ?
C2 C3 C4A C5A 179(3) . . . . ?
C3 S1 C6 C5 1(5) . . . . ?
C3 S1A C6A C5A -3(4) . . . . ?
C3 C4 C5 C6 3(6) . . . . ?
C3 C4A C5A C6A -2(6) . . . . ?
C4 C5 C6 S1 -2(7) . . . . ?
C4A C5A C6A S1A 3(5) . . . . ?
C6 S1 C3 C2 179(3) . . . . ?
C6 S1 C3 C4 1(4) . . . . ?
C6A S1A C3 C2 -177.2(17) . . . . ?
C6A S1A C3 C4A 1(2) . . . . ?
C7 N3 C2 C1 174.4(7) . . . . ?
C7 N3 C2 C3 -7.7(13) . . . . ?
C7 C8 C9 C10 -0.2(14) . . . . ?
C7 C8 C25 C26 -153.7(8) . . . . ?
C7 C8 C25 C27 82.0(10) . . . . ?
C7 C12 C28 C29 107.6(11) . . . . ?
C7 C12 C28 C30 -128.9(10) . . . . ?
C8 C7 C12 C11 -2.3(13) . . . . ?
C8 C7 C12 C28 179.6(8) . . . . ?
C8 C9 C10 C11 -1.2(15) . . . . ?
C9 C8 C25 C26 28.2(12) . . . . ?
C9 C8 C25 C27 -96.1(10) . . . . ?
C9 C10 C11 C12 0.9(15) . . . . ?
C10 C11 C12 C7 0.7(13) . . . . ?
C10 C11 C12 C28 179.0(9) . . . . ?
C11 C12 C28 C29 -70.4(14) . . . . ?
C11 C12 C28 C30 53.1(12) . . . . ?
C12 C7 C8 C9 2.0(13) . . . . ?
C12 C7 C8 C25 -176.2(8) . . . . ?
C13 N1 N2 N3 -178.0(7) . . . . ?
C13 N1 C1 Au1 -5.7(12) . . . . ?
C13 N1 C1 C2 177.8(8) . . . . ?
C13 C14 C15 C16 -1.4(14) . . . . ?
C13 C14 C22 C23 104.7(11) . . . . ?
C13 C14 C22 C24 -129.6(10) . . . . ?
C13 C18 C19 C20 -111.6(10) . . . . ?
C13 C18 C19 C21 122.3(10) . . . . ?
C14 C13 C18 C17 -4.7(15) . . . . ?
C14 C13 C18 C19 173.9(9) . . . . ?
C14 C15 C16 C17 -0.9(15) . . . . ?
C15 C14 C22 C23 -74.1(12) . . . . ?
C15 C14 C22 C24 51.7(14) . . . . ?
C15 C16 C17 C18 0.6(16) . . . . ?
C16 C17 C18 C13 2.1(15) . . . . ?
C16 C17 C18 C19 -176.6(9) . . . . ?
C17 C18 C19 C20 67.0(11) . . . . ?
C17 C18 C19 C21 -59.2(12) . . . . ?
C18 C13 C14 C15 4.4(15) . . . . ?
C18 C13 C14 C22 -174.4(9) . . . . ?
C22 C14 C15 C16 177.4(9) . . . . ?
C25 C8 C9 C10 178.0(8) . . . . ?
C32 C33 C34 C35 -179.5(9) . . . . ?
C32 C33 C38 C37 179.2(9) . . . . ?
C33 C34 C35 C36 0.7(14) . . . . ?
C34 C33 C38 C37 -0.2(14) . . . . ?
C34 C35 C36 C37 -1.2(14) . . . . ?
C35 C36 C37 C38 1.0(14) . . . . ?
C36 C37 C38 C33 -0.2(14) . . . . ?
C38 C33 C34 C35 0.0(14) . . . . ?
